data_4502229
loop_
_publ_author_name
'Lin, Jian-Di'
'Long, Xi-Fa'
'Lin, Ping'
'Du, Shao-Wu'

_publ_section_title
;
 A Series of Cation-Templated, Polycarboxylate-Based Cd(II) or
 Cd(II)/Li(I) Frameworks with Second-Order Nonlinear Optical and
 Ferroelectric Properties
;
_journal_issue 1
_journal_name_full 'Crystal Growth &amp; Design'
_journal_page_first 146
_journal_paper_doi 10.1021/cg9007476
_journal_volume 10
_journal_year 2010
_chemical_formula_sum 'C3.25 Cd0.13 Li0.13 N0 O'
_chemical_formula_weight 69.95
_chemical_name_systematic
; 
 ? 
;
_space_group_IT_number 115
_symmetry_cell_setting tetragonal
_symmetry_space_group_name_Hall 'P -4 -2'
_symmetry_space_group_name_H-M 'P -4 m 2'
_atom_sites_solution_hydrogens constr
_atom_sites_solution_primary direct
_atom_sites_solution_secondary difmap
_audit_creation_method SHELXL-97
_cell_angle_alpha 90.00
_cell_angle_beta 90.00
_cell_angle_gamma 90.00
_cell_formula_units_Z 8
_cell_length_a 9.824(2)
_cell_length_b 9.824(2)
_cell_length_c 6.536(2)
_cell_measurement_reflns_used 2002
_cell_measurement_temperature 293(2)
_cell_measurement_theta_max 27.4680
_cell_measurement_theta_min 4.6391
_cell_volume 630.8(3)
_computing_cell_refinement 'CrystalClear (Rigaku/MSC Inc., 2005)'
_computing_data_collection 'CrystalClear (Rigaku/MSC Inc., 2005)'
_computing_data_reduction 'CrystalClear (Rigaku/MSC Inc., 2005)'
_computing_structure_refinement 'SHELXL-97 (Sheldrick, 1997)'
_computing_structure_solution 'SHELXS-97 (Sheldrick, 1990)'
_diffrn_ambient_temperature 293(2)
_diffrn_detector_area_resol_mean 14.6306
_diffrn_measured_fraction_theta_full 0.973
_diffrn_measured_fraction_theta_max 0.973
_diffrn_measurement_device_type 'Mercury70 (2x2 bin mode)'
_diffrn_measurement_method CCD_Profile_fitting
_diffrn_radiation_monochromator 'Graphite Monochromator'
_diffrn_radiation_source 'fine-focus sealed tube'
_diffrn_radiation_type MoK\a
_diffrn_radiation_wavelength 0.71073
_diffrn_reflns_av_R_equivalents 0.0240
_diffrn_reflns_av_sigmaI/netI 0.0163
_diffrn_reflns_limit_h_max 12
_diffrn_reflns_limit_h_min -12
_diffrn_reflns_limit_k_max 12
_diffrn_reflns_limit_k_min -10
_diffrn_reflns_limit_l_max 8
_diffrn_reflns_limit_l_min -8
_diffrn_reflns_number 4657
_diffrn_reflns_theta_full 27.48
_diffrn_reflns_theta_max 27.48
_diffrn_reflns_theta_min 5.59
_exptl_absorpt_coefficient_mu 0.910
_exptl_absorpt_correction_T_max 1.0000
_exptl_absorpt_correction_T_min 0.8673
_exptl_absorpt_correction_type multi-scan
_exptl_crystal_colour colorless
_exptl_crystal_density_diffrn 1.473
_exptl_crystal_density_method 'not measured'
_exptl_crystal_description flake
_exptl_crystal_F_000 271
_exptl_crystal_size_max 0.25
_exptl_crystal_size_mid 0.20
_exptl_crystal_size_min 0.20
_refine_diff_density_max 0.546
_refine_diff_density_min -0.462
_refine_diff_density_rms 0.122
_refine_ls_abs_structure_details 'Flack H D (1983), Acta Cryst. A39, 876-881'
_refine_ls_abs_structure_Flack 0.11(14)
_refine_ls_extinction_method none
_refine_ls_goodness_of_fit_ref 1.010
_refine_ls_hydrogen_treatment constr
_refine_ls_matrix_type full
_refine_ls_number_parameters 51
_refine_ls_number_reflns 803
_refine_ls_number_restraints 0
_refine_ls_restrained_S_all 1.010
_refine_ls_R_factor_all 0.0372
_refine_ls_R_factor_gt 0.0372
_refine_ls_shift/su_max 0.000
_refine_ls_shift/su_mean 0.000
_refine_ls_structure_factor_coef Fsqd
_refine_ls_weighting_details 'calc w=1/[\s^2^(Fo^2^)+(0.0899P)^2^+0.0000P] where P=(Fo^2^+2Fc^2^)/3'
_refine_ls_weighting_scheme calc
_refine_ls_wR_factor_gt 0.0927
_refine_ls_wR_factor_ref 0.0927
_reflns_number_gt 803
_reflns_number_total 803
_reflns_threshold_expression >2sigma(I)
_cod_data_source_file cg9007476_si_003.cif
_cod_data_source_block 3
_cod_depositor_comments
;
The following automatic conversions were performed:

'_symmetry_cell_setting' value 'Tetragonal' changed to 'tetragonal'
according to /home/saulius/struct/CIF-dictionaries/cif_core.dic
dictionary named 'cif_core.dic' version 2.4.2 from
2011-04-26.

'_exptl_absorpt_correction_type' value 'Multi-scan'
changed to 'multi-scan' according to
/home/saulius/struct/CIF-dictionaries/cif_core.dic dictionary named
'cif_core.dic' version 2.4.2 from 2011-04-26.

Automatic conversion script
Id: cif_fix_values 1715 2011-07-08 13:25:40Z adriana 
;
_cod_original_cell_volume 630.7(3)
_cod_original_sg_symbol_H-M P-4m2
_cod_database_code 4502229

loop_
_symmetry_equiv_pos_as_xyz
'x, y, z'
'-x, -y, z'
'y, -x, -z'
'-y, x, -z'
'x, -y, z'
'-x, y, z'
'y, x, -z'
'-y, -x, -z'

loop_
_atom_site_label
_atom_site_type_symbol
_atom_site_fract_x
_atom_site_fract_y
_atom_site_fract_z
_atom_site_U_iso_or_equiv
_atom_site_adp_type
_atom_site_occupancy
_atom_site_symmetry_multiplicity
_atom_site_calc_flag
_atom_site_refinement_flags
Cd1 Cd 1.5000 0.5000 -0.5000 0.0337(2) Uani 1 8 d S
O1 O 1.2523(4) 0.5000 -0.503(3) 0.0783(14) Uani 1 2 d S
O2 O 1.3621(5) 0.5000 -0.2027(11) 0.090(2) Uani 1 2 d S
C1 C 1.2540(7) 0.5000 -0.2967(13) 0.079(3) Uani 1 2 d S
C2 C 1.1225(6) 0.4497(8) -0.1839(12) 0.0773(16) Uani 1 1 d .
C3 C 1.1250(9) 0.4122(12) 0.001(3) 0.127(4) Uani 1 1 d .
C4 C 1.0000 0.395(2) 0.131(2) 0.127(6) Uani 1 2 d S
C5 C 1.0000 0.5000 -0.2840(14) 0.086(5) Uani 1 4 d S
Li1 Li 1.5000 0.5000 0.0000 0.035(2) Uani 1 8 d S

loop_
_atom_site_aniso_label
_atom_site_aniso_U_11
_atom_site_aniso_U_22
_atom_site_aniso_U_33
_atom_site_aniso_U_23
_atom_site_aniso_U_13
_atom_site_aniso_U_12
Cd1 0.0381(2) 0.0381(2) 0.0250(3) 0.000 0.000 0.000
O1 0.0391(17) 0.137(4) 0.059(3) 0.000 -0.023(5) 0.000
O2 0.0301(19) 0.178(8) 0.061(3) 0.000 -0.011(2) 0.000
C1 0.029(2) 0.153(9) 0.053(4) 0.000 -0.002(3) 0.000
C2 0.070(3) 0.092(4) 0.070(4) -0.009(3) 0.002(3) 0.000(2)
C3 0.103(6) 0.145(7) 0.133(8) -0.031(9) 0.075(7) -0.004(5)
C4 0.100(9) 0.215(19) 0.067(6) 0.018(9) 0.000 0.000
C5 0.031(4) 0.201(17) 0.027(4) 0.000 0.000 0.000
Li1 0.038(3) 0.038(3) 0.028(5) 0.000 0.000 0.000

loop_
_atom_type_symbol
_atom_type_description
_atom_type_scat_dispersion_real
_atom_type_scat_dispersion_imag
_atom_type_scat_source
C C 0.0033 0.0016 'International Tables Vol C Tables 4.2.6.8 and 6.1.1.4'
Li Li -0.0003 0.0001 'International Tables Vol C Tables 4.2.6.8 and 6.1.1.4'
N N 0.0061 0.0033 'International Tables Vol C Tables 4.2.6.8 and 6.1.1.4'
O O 0.0106 0.0060 'International Tables Vol C Tables 4.2.6.8 and 6.1.1.4'
Cd Cd -0.8075 1.2024 'International Tables Vol C Tables 4.2.6.8 and 6.1.1.4'

loop_
_geom_angle_atom_site_label_1
_geom_angle_atom_site_label_2
_geom_angle_atom_site_label_3
_geom_angle
_geom_angle_site_symmetry_1
_geom_angle_site_symmetry_3
O2 Cd1 O2 132.29(17) 2_865 4_744
O2 Cd1 O2 69.8(3) 2_865 .
O2 Cd1 O2 132.29(17) 4_744 .
O2 Cd1 O2 132.29(17) 2_865 3_674
O2 Cd1 O2 69.8(3) 4_744 3_674
O2 Cd1 O2 132.29(17) . 3_674
O2 Cd1 O1 125.3(4) 2_865 .
O2 Cd1 O1 89.7(3) 4_744 .
O2 Cd1 O1 55.5(4) . .
O2 Cd1 O1 89.7(3) 3_674 .
O2 Cd1 O1 89.7(3) 2_865 3_674
O2 Cd1 O1 125.3(4) 4_744 3_674
O2 Cd1 O1 89.7(3) . 3_674
O2 Cd1 O1 55.5(4) 3_674 3_674
O1 Cd1 O1 90.003(7) . 3_674
O2 Cd1 O1 55.5(4) 2_865 2_865
O2 Cd1 O1 89.7(3) 4_744 2_865
O2 Cd1 O1 125.3(4) . 2_865
O2 Cd1 O1 89.7(3) 3_674 2_865
O1 Cd1 O1 179.2(8) . 2_865
O1 Cd1 O1 90.003(6) 3_674 2_865
O2 Cd1 O1 89.7(3) 2_865 4_744
O2 Cd1 O1 55.5(4) 4_744 4_744
O2 Cd1 O1 89.7(3) . 4_744
O2 Cd1 O1 125.3(4) 3_674 4_744
O1 Cd1 O1 90.003(6) . 4_744
O1 Cd1 O1 179.2(8) 3_674 4_744
O1 Cd1 O1 90.003(8) 2_865 4_744
O2 Cd1 C1 26.3(2) 2_865 2_865
O2 Cd1 C1 113.28(14) 4_744 2_865
O2 Cd1 C1 96.1(2) . 2_865
O2 Cd1 C1 113.28(14) 3_674 2_865
O1 Cd1 C1 151.6(4) . 2_865
O1 Cd1 C1 89.81(19) 3_674 2_865
O1 Cd1 C1 29.2(4) 2_865 2_865
O1 Cd1 C1 89.81(19) 4_744 2_865
O2 Cd1 C1 113.28(14) 2_865 4_744
O2 Cd1 C1 26.3(2) 4_744 4_744
O2 Cd1 C1 113.28(14) . 4_744
O2 Cd1 C1 96.1(2) 3_674 4_744
O1 Cd1 C1 89.81(19) . 4_744
O1 Cd1 C1 151.6(4) 3_674 4_744
O1 Cd1 C1 89.81(19) 2_865 4_744
O1 Cd1 C1 29.2(4) 4_744 4_744
C1 Cd1 C1 103.42(15) 2_865 4_744
O2 Cd1 C1 96.1(2) 2_865 .
O2 Cd1 C1 113.28(14) 4_744 .
O2 Cd1 C1 26.3(2) . .
O2 Cd1 C1 113.28(14) 3_674 .
O1 Cd1 C1 29.2(4) . .
O1 Cd1 C1 89.81(19) 3_674 .
O1 Cd1 C1 151.6(4) 2_865 .
O1 Cd1 C1 89.81(19) 4_744 .
C1 Cd1 C1 122.4(3) 2_865 .
C1 Cd1 C1 103.42(15) 4_744 .
O2 Cd1 C1 113.28(14) 2_865 3_674
O2 Cd1 C1 96.1(2) 4_744 3_674
O2 Cd1 C1 113.28(14) . 3_674
O2 Cd1 C1 26.3(2) 3_674 3_674
O1 Cd1 C1 89.81(19) . 3_674
O1 Cd1 C1 29.2(4) 3_674 3_674
O1 Cd1 C1 89.81(19) 2_865 3_674
O1 Cd1 C1 151.6(4) 4_744 3_674
C1 Cd1 C1 103.42(15) 2_865 3_674
C1 Cd1 C1 122.4(3) 4_744 3_674
C1 Cd1 C1 103.42(15) . 3_674
C1 O1 Cd1 88.9(4) . .
C1 O2 Li1 165.7(6) . .
C1 O2 Cd1 94.8(5) . .
Li1 O2 Cd1 99.5(2) . .
O2 C1 O1 120.8(7) . .
O2 C1 C2 118.5(7) . 5_565
O1 C1 C2 117.4(6) . 5_565
O2 C1 C2 118.5(7) . .
O1 C1 C2 117.4(6) . .
C2 C1 C2 36.7(6) 5_565 .
O2 C1 Cd1 58.9(4) . .
O1 C1 Cd1 61.9(3) . .
C2 C1 Cd1 161.6(3) 5_565 .
C2 C1 Cd1 161.6(3) . .
C2 C2 C3 106.9(6) 5_565 .
C2 C2 C5 70.2(3) 5_565 .
C3 C2 C5 123.0(7) . .
C2 C2 C1 71.6(3) 5_565 .
C3 C2 C1 121.7(7) . .
C5 C2 C1 111.3(6) . .
C2 C2 C3 41.7(5) 5_565 5_565
C3 C2 C3 65.2(9) . 5_565
C5 C2 C3 93.3(7) . 5_565
C1 C2 C3 93.8(5) . 5_565
C2 C3 C4 123.9(12) . .
C2 C3 C3 73.1(6) . 5_565
C4 C3 C3 96.4(9) . 5_565
C2 C3 C2 31.4(6) . 5_565
C4 C3 C2 116.7(10) . 5_565
C3 C3 C2 41.7(5) 5_565 5_565
C3 C4 C3 109.4(16) . 6_755
C2 C5 C2 126.6(8) 5_565 6_755
C2 C5 C2 39.7(6) 5_565 .
C2 C5 C2 111.5(7) 6_755 .
C2 C5 C2 111.5(7) 5_565 2_765
C2 C5 C2 39.7(6) 6_755 2_765
C2 C5 C2 126.6(8) . 2_765
O2 Li1 O2 119.3(2) 3_675 .
O2 Li1 O2 91.3(4) 3_675 4_745
O2 Li1 O2 119.3(2) . 4_745
O2 Li1 O2 119.3(2) 3_675 2_865
O2 Li1 O2 91.3(4) . 2_865
O2 Li1 O2 119.3(2) 4_745 2_865
O2 Li1 Cd1 45.6(2) 3_675 1_556
O2 Li1 Cd1 134.4(2) . 1_556
O2 Li1 Cd1 45.6(2) 4_745 1_556
O2 Li1 Cd1 134.4(2) 2_865 1_556
O2 Li1 Cd1 134.4(2) 3_675 .
O2 Li1 Cd1 45.6(2) . .
O2 Li1 Cd1 134.4(2) 4_745 .
O2 Li1 Cd1 45.6(2) 2_865 .
Cd1 Li1 Cd1 180.0 1_556 .

loop_
_geom_bond_atom_site_label_1
_geom_bond_atom_site_label_2
_geom_bond_distance
_geom_bond_site_symmetry_2
Cd1 O2 2.369(7) 2_865
Cd1 O2 2.369(7) 4_744
Cd1 O2 2.369(7) .
Cd1 O2 2.369(7) 3_674
Cd1 O1 2.434(4) .
Cd1 O1 2.434(4) 3_674
Cd1 O1 2.434(4) 2_865
Cd1 O1 2.434(4) 4_744
Cd1 C1 2.757(7) 2_865
Cd1 C1 2.757(7) 4_744
Cd1 C1 2.757(7) .
Cd1 C1 2.757(7) 3_674
O1 C1 1.345(18) .
O2 C1 1.227(9) .
O2 Li1 1.895(6) .
C1 C2 1.568(9) 5_565
C1 C2 1.568(9) .
C2 C2 0.989(16) 5_565
C2 C3 1.26(2) .
C2 C5 1.456(8) .
C2 C3 1.817(17) 5_565
C3 C4 1.504(10) .
C3 C3 1.72(2) 5_565
C3 C2 1.817(17) 5_565
C4 C3 1.504(10) 6_755
C5 C2 1.456(8) 5_565
C5 C2 1.456(8) 6_755
C5 C2 1.456(8) 2_765
Li1 O2 1.895(6) 3_675
Li1 O2 1.895(6) 4_745
Li1 O2 1.895(6) 2_865
Li1 Cd1 3.2681(10) 1_556
